data_7134607
loop_
_publ_author_name
'Windsor, Hunter J.'
'Carraro, Thomas J. C.'
'Walwyn, Robert J.'
'Rendina, Louis M.'
'Kepert, Cameron J.'

_publ_section_title
;
 A new carborane scaffold for assembling metal--organic frameworks
;
_journal_issue 53
_journal_name_full 'Chemical Communications'
_journal_page_first 9634
_journal_page_last 9637
_journal_paper_doi 10.1039/D5CC02620B
_journal_volume 61
_journal_year 2025
_chemical_absolute_configuration ad
_chemical_formula_moiety 'C7 H15 B10 N'
_chemical_formula_sum 'C7 H15 B10 N'
_chemical_formula_weight 221.30
_space_group_crystal_system orthorhombic
_space_group_IT_number 33
_space_group_name_Hall 'P 2c -2n'
_space_group_name_H-M_alt 'P n a 21'
_atom_sites_solution_hydrogens geom
_atom_sites_solution_primary dual
_audit_creation_date 2024-09-23
_audit_creation_method
;
Olex2 1.5
(compiled 2023.08.24 svn.re1ec1418 for OlexSys, GUI svn.r6817)
;
_audit_update_record
;
2025-05-07 deposited with the CCDC.	2025-05-23 downloaded from the CCDC.
;
_cell_angle_alpha 90
_cell_angle_beta 90
_cell_angle_gamma 90
_cell_formula_units_Z 4
_cell_length_a 14.5733(2)
_cell_length_b 11.9319(2)
_cell_length_c 7.21180(10)
_cell_measurement_reflns_used 6754
_cell_measurement_temperature 150.00(10)
_cell_measurement_theta_max 72.1700
_cell_measurement_theta_min 4.7340
_cell_volume 1254.04(3)
_computing_cell_refinement 'CrysAlisPro 1.171.43.137a (Rigaku OD, 2024)'
_computing_data_collection 'CrysAlisPro system (CCD 43.137a 64-bit (release 10-09-2024))'
_computing_data_reduction 'CrysAlisPro 1.171.43.137a (Rigaku OD, 2024)'
_computing_molecular_graphics 'Olex2 1.5 (Dolomanov et al., 2009)'
_computing_publication_material 'Olex2 1.5 (Dolomanov et al., 2009)'
_computing_structure_refinement 'SHELXL 2019/3 (Sheldrick, 2015)'
_computing_structure_solution 'SHELXT 2018/2 (Sheldrick, 2018)'
_diffrn_ambient_environment N~2~
_diffrn_ambient_temperature 150.00(10)
_diffrn_detector 'Hybrid Pixel Array Detector'
_diffrn_detector_area_resol_mean 10.0000
_diffrn_detector_type HyPix
_diffrn_measured_fraction_theta_full 0.998
_diffrn_measured_fraction_theta_max 0.991
_diffrn_measurement_details
;
List of Runs (angles in degrees, time in seconds):

  # Type    Start    End  Width  t~exp~   \w     \q     \k     \f   Frames
#--------------------------------------------------------------------------
  1  \w    -32.00  24.00   0.50    0.20    --   45.00 -38.00-150.00  112
  2  \w     18.00  93.00   0.50    0.20    --   45.00-127.00   4.00  150
  3  \w     18.00  93.00   0.50    0.20    --   45.00-127.00   4.00  150
  4  \w     32.00 122.00   0.50    0.20    --   45.00  38.00   0.00  180
  5  \w     32.00 122.00   0.50    0.20    --   45.00  38.00   0.00  180
  6  \w    -90.00 -12.00   0.50    0.20    --  -41.71 127.00  80.00  156
  7  \w    -92.00 -29.00   0.50    0.80    -- -103.00 101.00  64.25  126
  8  \w    -90.00 -65.00   0.50    0.80    -- -103.00 127.00  80.00   50
  9  \w    -92.00 -30.00   0.50    0.80    -- -103.00  97.00  90.03  124
 10  \w    -93.00 -29.00   0.50    0.80    -- -103.00  93.00  32.52  128
 11  \w    -97.00 -31.00   0.50    0.80    -- -103.00 114.00 -12.56  132
 12  \w    -58.00 -32.00   0.50    0.80    -- -103.00 126.00-120.00   52
 13  \w   -101.00 -53.00   0.50    0.80    -- -103.00 126.00-120.00   96
 14  \w    -93.00 -29.00   0.50    0.80    -- -103.00  91.00  -9.07  128
 15  \w    -93.00 -60.00   0.50    0.80    -- -103.00  91.00 127.02   66
 16  \w    -70.00 -29.00   0.50    0.80    -- -103.00  77.00  60.00   82
 17  \w    -14.00  36.00   0.50    0.20    --  -41.71  38.00-120.00  100
 18  \w    -14.00  36.00   0.50    0.20    --  -41.71  38.00-180.00  100
 19  \w    -70.00 -44.00   0.50    0.80    -- -103.00  77.00 -60.00   52
 20  \w    -70.00 -29.00   0.50    0.80    -- -103.00  77.00 -30.00   82
 21  \w   -129.00 -88.00   0.50    0.80    -- -103.00 -19.00  60.00   82
 22  \w   -172.00 -89.00   0.50    0.80    -- -103.00 -43.00  80.22  166
 23  \w   -172.00 -89.00   0.50    0.80    -- -103.00 -43.00  80.22  166
 24  \w   -144.00 -88.00   0.50    0.80    -- -103.00 -19.00  30.00  112
 25  \w   -144.00 -88.00   0.50    0.80    -- -103.00 -19.00 -60.00  112
 26  \w   -144.00 -99.00   0.50    0.80    -- -103.00 -19.00-120.00   90
 27  \w   -174.00 -87.00   0.50    0.80    -- -103.00-127.00   4.00  174
;
_diffrn_measurement_device 'four-circle diffractometer'
_diffrn_measurement_device_type 'ROD, Synergy Custom DW system, HyPix'
_diffrn_measurement_method '\w scans'
_diffrn_orient_matrix_type 'CrysAlisPro convention (1999,Acta A55,543-557)'
_diffrn_orient_matrix_UB_11 0.0046946000
_diffrn_orient_matrix_UB_12 0.0954306000
_diffrn_orient_matrix_UB_13 0.1436681000
_diffrn_orient_matrix_UB_21 -0.0148721000
_diffrn_orient_matrix_UB_22 0.0867331000
_diffrn_orient_matrix_UB_23 -0.1552932000
_diffrn_orient_matrix_UB_31 -0.1045548000
_diffrn_orient_matrix_UB_32 -0.0080050000
_diffrn_orient_matrix_UB_33 0.0284696000
_diffrn_radiation_monochromator mirror
_diffrn_radiation_probe x-ray
_diffrn_radiation_type 'Cu K\a'
_diffrn_radiation_wavelength 1.54184
_diffrn_reflns_av_R_equivalents 0.0341
_diffrn_reflns_av_unetI/netI 0.0276
_diffrn_reflns_Laue_measured_fraction_full 0.998
_diffrn_reflns_Laue_measured_fraction_max 0.991
_diffrn_reflns_limit_h_max 13
_diffrn_reflns_limit_h_min -17
_diffrn_reflns_limit_k_max 14
_diffrn_reflns_limit_k_min -14
_diffrn_reflns_limit_l_max 8
_diffrn_reflns_limit_l_min -8
_diffrn_reflns_number 11633
_diffrn_reflns_point_group_measured_fraction_full 0.965
_diffrn_reflns_point_group_measured_fraction_max 0.949
_diffrn_reflns_theta_full 67.684
_diffrn_reflns_theta_max 72.350
_diffrn_reflns_theta_min 4.790
_diffrn_source 'Rotating-anode X-ray tube'
_diffrn_source_type 'Rigaku (Cu) X-ray Source'
_exptl_absorpt_coefficient_mu 0.391
_exptl_absorpt_correction_T_max 1.000
_exptl_absorpt_correction_T_min 0.638
_exptl_absorpt_correction_type gaussian
_exptl_absorpt_process_details
;
CrysAlisPro 1.171.43.137a (Rigaku Oxford Diffraction, 2024)
Numerical absorption correction based on gaussian integration over
a multifaceted crystal model
Empirical absorption correction using spherical harmonics,
implemented in SCALE3 ABSPACK scaling algorithm.
;
_exptl_crystal_colour colourless
_exptl_crystal_density_diffrn 1.172
_exptl_crystal_description 'rectangular plate'
_exptl_crystal_F_000 456
_exptl_crystal_size_max 0.449
_exptl_crystal_size_mid 0.067
_exptl_crystal_size_min 0.016
_refine_diff_density_max 0.174
_refine_diff_density_min -0.241
_refine_diff_density_rms 0.037
_refine_ls_abs_structure_details
;
 Refined as an inversion twin.
;
_refine_ls_abs_structure_Flack 0.1(5)
_refine_ls_extinction_method none
_refine_ls_goodness_of_fit_ref 1.038
_refine_ls_hydrogen_treatment constr
_refine_ls_matrix_type full
_refine_ls_number_parameters 164
_refine_ls_number_reflns 2346
_refine_ls_number_restraints 1
_refine_ls_restrained_S_all 1.038
_refine_ls_R_factor_all 0.0389
_refine_ls_R_factor_gt 0.0372
_refine_ls_shift/su_max 0.000
_refine_ls_shift/su_mean 0.000
_refine_ls_structure_factor_coef Fsqd
_refine_ls_weighting_details 'w=1/[\s^2^(Fo^2^)+(0.0640P)^2^+0.2288P] where P=(Fo^2^+2Fc^2^)/3'
_refine_ls_weighting_scheme calc
_refine_ls_wR_factor_gt 0.0988
_refine_ls_wR_factor_ref 0.1000
_reflns_Friedel_coverage 0.767
_reflns_Friedel_fraction_full 0.927
_reflns_Friedel_fraction_max 0.899
_reflns_number_gt 2257
_reflns_number_total 2346
_reflns_threshold_expression 'I > 2\s(I)'
_cod_data_source_file d5cc02620b2.cif
_cod_data_source_block cjk24_scl0355_hw_tjc_p-cb_20240923_2
_cod_depositor_comments 'Adding full bibliography for 7134590--7134613.cif.'
_cod_database_code 7134607
_shelx_shelxl_version_number 2019/3
_chemical_oxdiff_formula 'C7 H15 B10 N1 '
_shelx_space_group_comment
;
The symmetry employed for this shelxl refinement is uniquely defined
by the following loop, which should always be used as a source of
symmetry information in preference to the above space-group names.
They are only intended as comments.
;
_shelx_estimated_absorpt_t_max 0.992
_shelx_estimated_absorpt_t_min 0.844
_olex2_refinement_description
;
1. Twinned data refinement
 Scales: 0.9(5)
 0.1(5)
2. Fixed Uiso
 At 1.2 times of:
  All B(H) groups, All C(H) groups
3.a Aromatic/amide H refined with riding coordinates:
 C4(H4), C5(H5), C6(H6), C7(H7)
3.b Boron cage BH refined with riding coordinates:
 C2(H2), B1(H1), B2(H2A), B3(H3), B4(H4A), B5(H5A), B6(H6A), B7(H7A), B8(H8),
 B9(H9), B10(H10)
;
_olex2_submission_special_instructions 'No special instructions were received'
_oxdiff_exptl_absorpt_empirical_details
;
Empirical correction (ABSPACK) includes:
- Absorption correction using spherical harmonics
- Frame scaling
;
_oxdiff_exptl_absorpt_empirical_full_max 1.411
_oxdiff_exptl_absorpt_empirical_full_min 0.328

loop_
_space_group_symop_operation_xyz
'x, y, z'
'-x, -y, z+1/2'
'x+1/2, -y+1/2, z'
'-x+1/2, y+1/2, z+1/2'

loop_
_atom_site_label
_atom_site_type_symbol
_atom_site_fract_x
_atom_site_fract_y
_atom_site_fract_z
_atom_site_U_iso_or_equiv
_atom_site_adp_type
_atom_site_occupancy
_atom_site_site_symmetry_order
_atom_site_calc_flag
_atom_site_refinement_flags_posn
_atom_site_refinement_flags_adp
_atom_site_refinement_flags_occupancy
_atom_site_disorder_assembly
_atom_site_disorder_group
N1 N 0.56401(11) 0.13993(17) 0.1166(3) 0.0281(4) Uani 1 1 d . . . . .
C1 C 0.37482(12) 0.27541(16) 0.5205(3) 0.0185(4) Uani 1 1 d . . . . .
C2 C 0.23504(13) 0.36543(17) 0.8087(3) 0.0243(4) Uani 1 1 d . . . . .
H2 H 0.184774 0.397993 0.913085 0.029 Uiso 1 1 calc R U . . .
C3 C 0.44142(12) 0.22946(17) 0.3795(3) 0.0188(4) Uani 1 1 d . . . . .
C4 C 0.50685(13) 0.29609(18) 0.2942(3) 0.0253(5) Uani 1 1 d . . . . .
H4 H 0.511330 0.373558 0.323210 0.030 Uiso 1 1 calc R U . . .
C5 C 0.56561(14) 0.24803(19) 0.1660(3) 0.0280(5) Uani 1 1 d . . . . .
H5 H 0.610106 0.295005 0.109185 0.034 Uiso 1 1 calc R U . . .
C6 C 0.49995(13) 0.07731(18) 0.1990(3) 0.0272(5) Uani 1 1 d . . . . .
H6 H 0.496428 0.000341 0.166039 0.033 Uiso 1 1 calc R U . . .
C7 C 0.43844(12) 0.11717(17) 0.3291(3) 0.0233(4) Uani 1 1 d . . . . .
H7 H 0.394588 0.068285 0.383476 0.028 Uiso 1 1 calc R U . . .
B1 B 0.41107(16) 0.2932(2) 0.7462(4) 0.0277(5) Uani 1 1 d . . . . .
H1 H 0.482126 0.274665 0.796806 0.033 Uiso 1 1 calc R U . . .
B2 B 0.38759(16) 0.4105(2) 0.6007(4) 0.0272(5) Uani 1 1 d . . . . .
H2A H 0.443462 0.469099 0.556454 0.033 Uiso 1 1 calc R U . . .
B3 B 0.29625(16) 0.37426(18) 0.4484(3) 0.0246(5) Uani 1 1 d . . . . .
H3 H 0.292111 0.408704 0.304183 0.030 Uiso 1 1 calc R U . . .
B4 B 0.26191(14) 0.23440(19) 0.5015(3) 0.0231(5) Uani 1 1 d . . . . .
H4A H 0.234966 0.176918 0.391441 0.028 Uiso 1 1 calc R U . . .
B5 B 0.33245(15) 0.18433(19) 0.6856(3) 0.0243(5) Uani 1 1 d . . . . .
H5A H 0.351860 0.093764 0.696989 0.029 Uiso 1 1 calc R U . . .
B6 B 0.34562(16) 0.4078(2) 0.8308(4) 0.0291(5) Uani 1 1 d . . . . .
H6A H 0.371900 0.465584 0.940984 0.035 Uiso 1 1 calc R U . . .
B7 B 0.27487(18) 0.4570(2) 0.6467(4) 0.0293(5) Uani 1 1 d . . . . .
H7A H 0.254580 0.547340 0.635779 0.035 Uiso 1 1 calc R U . . .
B8 B 0.19743(16) 0.3487(2) 0.5864(4) 0.0284(5) Uani 1 1 d . . . . .
H8 H 0.126323 0.367480 0.536361 0.034 Uiso 1 1 calc R U . . .
B9 B 0.22045(16) 0.2317(2) 0.7313(4) 0.0267(5) Uani 1 1 d . . . . .
H9 H 0.164351 0.173476 0.776006 0.032 Uiso 1 1 calc R U . . .
B10 B 0.31211(16) 0.2677(2) 0.8831(4) 0.0283(5) Uani 1 1 d . . . . .
H10 H 0.316483 0.233294 1.027387 0.034 Uiso 1 1 calc R U . . .

loop_
_atom_site_aniso_label
_atom_site_aniso_U_11
_atom_site_aniso_U_22
_atom_site_aniso_U_33
_atom_site_aniso_U_23
_atom_site_aniso_U_13
_atom_site_aniso_U_12
N1 0.0197(9) 0.0390(10) 0.0256(10) -0.0041(8) 0.0039(7) 0.0026(7)
C1 0.0135(8) 0.0216(9) 0.0203(9) 0.0000(7) 0.0005(7) 0.0001(7)
C2 0.0216(9) 0.0275(10) 0.0238(10) -0.0032(8) 0.0055(8) 0.0019(7)
C3 0.0128(8) 0.0265(10) 0.0171(9) -0.0003(7) -0.0013(7) 0.0012(7)
C4 0.0235(10) 0.0272(9) 0.0253(11) -0.0008(8) 0.0042(8) -0.0023(7)
C5 0.0219(10) 0.0362(11) 0.0259(11) 0.0010(9) 0.0058(8) -0.0038(8)
C6 0.0197(9) 0.0303(10) 0.0316(11) -0.0084(9) 0.0009(8) 0.0022(8)
C7 0.0152(9) 0.0262(10) 0.0284(11) -0.0029(9) 0.0014(8) -0.0002(7)
B1 0.0194(10) 0.0424(13) 0.0213(11) -0.0044(10) -0.0016(9) 0.0013(9)
B2 0.0284(12) 0.0273(11) 0.0259(12) -0.0076(9) 0.0083(10) -0.0067(9)
B3 0.0282(11) 0.0236(11) 0.0220(12) -0.0003(9) 0.0015(9) 0.0090(9)
B4 0.0125(9) 0.0289(11) 0.0278(12) -0.0058(9) 0.0003(9) 0.0006(8)
B5 0.0218(11) 0.0262(11) 0.0250(12) 0.0037(10) 0.0062(9) 0.0033(9)
B6 0.0253(12) 0.0366(13) 0.0254(12) -0.0084(10) 0.0034(9) -0.0057(9)
B7 0.0356(13) 0.0248(11) 0.0276(12) -0.0026(10) 0.0092(10) 0.0050(10)
B8 0.0208(11) 0.0355(12) 0.0288(13) -0.0071(10) -0.0005(10) 0.0088(9)
B9 0.0206(11) 0.0274(12) 0.0321(13) -0.0041(10) 0.0087(9) -0.0018(8)
B10 0.0264(12) 0.0366(13) 0.0219(12) 0.0031(10) 0.0032(9) 0.0064(10)

loop_
_atom_type_symbol
_atom_type_description
_atom_type_scat_dispersion_real
_atom_type_scat_dispersion_imag
_atom_type_scat_source
C C 0.0181 0.0091 'International Tables Vol C Tables 4.2.6.8 and 6.1.1.4'
H H 0.0000 0.0000 'International Tables Vol C Tables 4.2.6.8 and 6.1.1.4'
B B 0.0090 0.0039 'International Tables Vol C Tables 4.2.6.8 and 6.1.1.4'
N N 0.0311 0.0180 'International Tables Vol C Tables 4.2.6.8 and 6.1.1.4'

loop_
_exptl_crystal_face_index_h
_exptl_crystal_face_index_k
_exptl_crystal_face_index_l
_exptl_crystal_face_perp_dist
0 8 0 0.0061
-7 1 3 0.1273
4 0 -4 0.1993
-9 -1 0 0.0306
-5 -1 -4 0.1788
0 -8 0 0.0096
9 0 -1 0.0706
9 0 0 0.0350
2 1 4 0.2250

loop_
_geom_angle_atom_site_label_1
_geom_angle_atom_site_label_2
_geom_angle_atom_site_label_3
_geom_angle
_geom_angle_site_symmetry_1
_geom_angle_site_symmetry_3
_geom_angle_publ_flag
C6 N1 C5 115.67(18) . . ?
C3 C1 B1 118.94(16) . . ?
C3 C1 B2 119.81(15) . . ?
C3 C1 B3 118.22(16) . . ?
C3 C1 B4 117.25(16) . . ?
C3 C1 B5 117.79(16) . . ?
B1 C1 B5 62.34(14) . . ?
B2 C1 B1 62.24(14) . . ?
B2 C1 B3 62.16(14) . . ?
B2 C1 B5 113.30(16) . . ?
B3 C1 B1 113.80(16) . . ?
B3 C1 B5 113.64(14) . . ?
B4 C1 B1 113.74(15) . . ?
B4 C1 B2 113.32(15) . . ?
B4 C1 B3 62.34(13) . . ?
B4 C1 B5 62.24(13) . . ?
B6 C2 H2 117.1 . . ?
B6 C2 B7 63.20(15) . . ?
B6 C2 B8 115.36(17) . . ?
B6 C2 B9 115.35(16) . . ?
B6 C2 B10 63.17(14) . . ?
B7 C2 H2 117.5 . . ?
B7 C2 B8 62.60(15) . . ?
B7 C2 B9 114.79(17) . . ?
B7 C2 B10 115.51(16) . . ?
B8 C2 H2 117.5 . . ?
B8 C2 B10 115.28(17) . . ?
B9 C2 H2 117.6 . . ?
B9 C2 B8 62.77(15) . . ?
B9 C2 B10 62.92(14) . . ?
B10 C2 H2 117.1 . . ?
C4 C3 C1 122.24(18) . . ?
C4 C3 C7 117.30(18) . . ?
C7 C3 C1 120.46(17) . . ?
C3 C4 H4 120.5 . . ?
C5 C4 C3 118.98(19) . . ?
C5 C4 H4 120.5 . . ?
N1 C5 C4 124.48(19) . . ?
N1 C5 H5 117.8 . . ?
C4 C5 H5 117.8 . . ?
N1 C6 H6 117.9 . . ?
N1 C6 C7 124.3(2) . . ?
C7 C6 H6 117.9 . . ?
C3 C7 H7 120.3 . . ?
C6 C7 C3 119.30(18) . . ?
C6 C7 H7 120.3 . . ?
C1 B1 H1 124.5 . . ?
C1 B1 B2 58.81(13) . . ?
C1 B1 B5 58.88(13) . . ?
C1 B1 B6 104.75(17) . . ?
C1 B1 B10 104.78(16) . . ?
B2 B1 H1 121.6 . . ?
B2 B1 B5 107.69(17) . . ?
B5 B1 H1 121.9 . . ?
B6 B1 H1 122.5 . . ?
B6 B1 B2 59.64(14) . . ?
B6 B1 B5 107.42(16) . . ?
B10 B1 H1 122.4 . . ?
B10 B1 B2 107.85(16) . . ?
B10 B1 B5 59.32(14) . . ?
B10 B1 B6 60.28(14) . . ?
C1 B2 B1 58.95(13) . . ?
C1 B2 H2A 124.5 . . ?
C1 B2 B3 58.96(12) . . ?
C1 B2 B6 105.12(16) . . ?
C1 B2 B7 104.90(16) . . ?
B1 B2 H2A 121.2 . . ?
B3 B2 B1 108.46(16) . . ?
B3 B2 H2A 121.3 . . ?
B6 B2 B1 59.98(14) . . ?
B6 B2 H2A 122.0 . . ?
B6 B2 B3 108.43(16) . . ?
B7 B2 B1 108.38(17) . . ?
B7 B2 H2A 122.2 . . ?
B7 B2 B3 59.75(14) . . ?
B7 B2 B6 60.52(14) . . ?
C1 B3 B2 58.87(13) . . ?
C1 B3 H3 124.5 . . ?
C1 B3 B4 58.78(12) . . ?
C1 B3 B7 104.82(16) . . ?
C1 B3 B8 104.60(16) . . ?
B2 B3 H3 121.6 . . ?
B2 B3 B4 107.73(16) . . ?
B4 B3 H3 121.8 . . ?
B7 B3 B2 59.74(13) . . ?
B7 B3 H3 122.5 . . ?
B7 B3 B4 107.46(17) . . ?
B7 B3 B8 59.97(13) . . ?
B8 B3 B2 107.60(16) . . ?
B8 B3 H3 122.7 . . ?
B8 B3 B4 59.45(13) . . ?
C1 B4 B3 58.88(12) . . ?
C1 B4 H4A 124.4 . . ?
C1 B4 B5 59.00(12) . . ?
C1 B4 B8 105.16(16) . . ?
C1 B4 B9 104.94(15) . . ?
B3 B4 H4A 121.3 . . ?
B5 B4 B3 108.16(15) . . ?
B5 B4 H4A 121.7 . . ?
B8 B4 B3 60.08(13) . . ?
B8 B4 H4A 122.1 . . ?
B8 B4 B5 107.90(17) . . ?
B9 B4 B3 108.36(16) . . ?
B9 B4 H4A 122.3 . . ?
B9 B4 B5 59.43(13) . . ?
B9 B4 B8 60.42(14) . . ?
C1 B5 B1 58.78(13) . . ?
C1 B5 B4 58.75(12) . . ?
C1 B5 H5A 124.6 . . ?
C1 B5 B9 105.01(16) . . ?
C1 B5 B10 105.23(17) . . ?
B1 B5 H5A 121.5 . . ?
B4 B5 B1 107.96(16) . . ?
B4 B5 H5A 121.6 . . ?
B9 B5 B1 108.42(16) . . ?
B9 B5 B4 59.76(13) . . ?
B9 B5 H5A 122.0 . . ?
B9 B5 B10 60.74(14) . . ?
B10 B5 B1 59.99(14) . . ?
B10 B5 B4 108.42(16) . . ?
B10 B5 H5A 121.9 . . ?
C2 B6 B1 104.42(16) . . ?
C2 B6 B2 104.24(17) . . ?
C2 B6 H6A 125.1 . . ?
C2 B6 B7 58.55(13) . . ?
C2 B6 B10 58.68(13) . . ?
B1 B6 H6A 122.3 . . ?
B1 B6 B7 108.02(18) . . ?
B1 B6 B10 59.85(14) . . ?
B2 B6 B1 60.39(14) . . ?
B2 B6 H6A 122.4 . . ?
B2 B6 B7 59.66(14) . . ?
B2 B6 B10 108.10(17) . . ?
B7 B6 H6A 121.6 . . ?
B7 B6 B10 108.00(17) . . ?
B10 B6 H6A 121.4 . . ?
C2 B7 B2 104.12(17) . . ?
C2 B7 B3 104.88(16) . . ?
C2 B7 B6 58.24(13) . . ?
C2 B7 H7A 125.2 . . ?
C2 B7 B8 58.81(14) . . ?
B2 B7 B3 60.51(14) . . ?
B2 B7 B6 59.82(14) . . ?
B2 B7 H7A 122.4 . . ?
B2 B7 B8 108.48(16) . . ?
B3 B7 B6 108.47(16) . . ?
B3 B7 H7A 121.9 . . ?
B3 B7 B8 60.32(14) . . ?
B6 B7 H7A 121.5 . . ?
B8 B7 B6 108.12(17) . . ?
B8 B7 H7A 121.1 . . ?
C2 B8 B3 104.23(16) . . ?
C2 B8 B4 104.21(16) . . ?
C2 B8 B7 58.59(14) . . ?
C2 B8 H8 125.2 . . ?
C2 B8 B9 58.57(13) . . ?
B3 B8 H8 122.3 . . ?
B4 B8 B3 60.47(13) . . ?
B4 B8 B7 108.06(16) . . ?
B4 B8 H8 122.4 . . ?
B4 B8 B9 59.75(14) . . ?
B7 B8 B3 59.70(14) . . ?
B7 B8 H8 121.5 . . ?
B7 B8 B9 108.01(18) . . ?
B9 B8 B3 108.15(16) . . ?
B9 B8 H8 121.5 . . ?
C2 B9 B4 104.34(16) . . ?
C2 B9 B5 104.26(16) . . ?
C2 B9 B8 58.67(13) . . ?
C2 B9 H9 125.3 . . ?
C2 B9 B10 58.59(13) . . ?
B4 B9 B8 59.83(14) . . ?
B4 B9 H9 122.1 . . ?
B4 B9 B10 108.45(16) . . ?
B5 B9 B4 60.81(13) . . ?
B5 B9 B8 108.53(17) . . ?
B5 B9 H9 122.2 . . ?
B5 B9 B10 59.74(14) . . ?
B8 B9 H9 121.3 . . ?
B8 B9 B10 108.30(17) . . ?
B10 B9 H9 121.3 . . ?
C2 B10 B1 104.03(17) . . ?
C2 B10 B5 104.02(17) . . ?
C2 B10 B6 58.15(13) . . ?
C2 B10 B9 58.49(13) . . ?
C2 B10 H10 125.5 . . ?
B1 B10 B6 59.87(14) . . ?
B1 B10 B9 108.00(18) . . ?
B1 B10 H10 122.2 . . ?
B5 B10 B1 60.69(14) . . ?
B5 B10 B6 108.17(18) . . ?
B5 B10 B9 59.52(13) . . ?
B5 B10 H10 122.3 . . ?
B6 B10 H10 121.6 . . ?
B9 B10 B6 107.56(18) . . ?
B9 B10 H10 121.7 . . ?

loop_
_geom_bond_atom_site_label_1
_geom_bond_atom_site_label_2
_geom_bond_distance
_geom_bond_site_symmetry_2
_geom_bond_publ_flag
N1 C5 1.338(3) . ?
N1 C6 1.335(3) . ?
C1 C3 1.509(3) . ?
C1 B1 1.725(3) . ?
C1 B2 1.722(3) . ?
C1 B3 1.724(3) . ?
C1 B4 1.722(3) . ?
C1 B5 1.727(3) . ?
C2 H2 1.1200 . ?
C2 B6 1.696(3) . ?
C2 B7 1.702(3) . ?
C2 B8 1.706(3) . ?
C2 B9 1.704(3) . ?
C2 B10 1.706(3) . ?
C3 C4 1.386(3) . ?
C3 C7 1.389(3) . ?
C4 H4 0.9500 . ?
C4 C5 1.384(3) . ?
C5 H5 0.9500 . ?
C6 H6 0.9500 . ?
C6 C7 1.382(3) . ?
C7 H7 0.9500 . ?
B1 H1 1.1200 . ?
B1 B2 1.782(4) . ?
B1 B5 1.787(3) . ?
B1 B6 1.775(3) . ?
B1 B10 1.774(3) . ?
B2 H2A 1.1200 . ?
B2 B3 1.779(4) . ?
B2 B6 1.768(4) . ?
B2 B7 1.766(3) . ?
B3 H3 1.1200 . ?
B3 B4 1.784(3) . ?
B3 B7 1.766(3) . ?
B3 B8 1.777(3) . ?
B4 H4A 1.1200 . ?
B4 B5 1.783(3) . ?
B4 B8 1.766(3) . ?
B4 B9 1.764(3) . ?
B5 H5A 1.1200 . ?
B5 B9 1.758(3) . ?
B5 B10 1.762(3) . ?
B6 H6A 1.1200 . ?
B6 B7 1.781(4) . ?
B6 B10 1.782(4) . ?
B7 H7A 1.1200 . ?
B7 B8 1.771(4) . ?
B8 H8 1.1200 . ?
B8 B9 1.776(4) . ?
B9 H9 1.1200 . ?
B9 B10 1.780(4) . ?
B10 H10 1.1200 . ?

loop_
_geom_torsion_atom_site_label_1
_geom_torsion_atom_site_label_2
_geom_torsion_atom_site_label_3
_geom_torsion_atom_site_label_4
_geom_torsion
_geom_torsion_site_symmetry_1
_geom_torsion_site_symmetry_2
_geom_torsion_site_symmetry_3
_geom_torsion_site_symmetry_4
_geom_torsion_publ_flag
N1 C6 C7 C3 0.4(3) . . . . ?
C1 C3 C4 C5 -179.94(19) . . . . ?
C1 C3 C7 C6 179.70(19) . . . . ?
C1 B1 B2 B3 33.34(14) . . . . ?
C1 B1 B2 B6 134.40(16) . . . . ?
C1 B1 B2 B7 96.67(18) . . . . ?
C1 B1 B5 B4 -33.48(14) . . . . ?
C1 B1 B5 B9 -96.73(18) . . . . ?
C1 B1 B5 B10 -134.81(17) . . . . ?
C1 B1 B6 C2 59.2(2) . . . . ?
C1 B1 B6 B2 -39.20(14) . . . . ?
C1 B1 B6 B7 -1.9(2) . . . . ?
C1 B1 B6 B10 98.83(18) . . . . ?
C1 B1 B10 C2 -59.5(2) . . . . ?
C1 B1 B10 B5 38.91(16) . . . . ?
C1 B1 B10 B6 -98.78(19) . . . . ?
C1 B1 B10 B9 1.5(2) . . . . ?
C1 B2 B3 B4 34.02(14) . . . . ?
C1 B2 B3 B7 134.29(17) . . . . ?
C1 B2 B3 B8 96.74(17) . . . . ?
C1 B2 B6 C2 -59.4(2) . . . . ?
C1 B2 B6 B1 39.35(14) . . . . ?
C1 B2 B6 B7 -98.81(17) . . . . ?
C1 B2 B6 B10 1.9(2) . . . . ?
C1 B2 B7 C2 59.9(2) . . . . ?
C1 B2 B7 B3 -39.40(15) . . . . ?
C1 B2 B7 B6 99.19(18) . . . . ?
C1 B2 B7 B8 -1.5(2) . . . . ?
C1 B3 B4 B5 33.79(14) . . . . ?
C1 B3 B4 B8 134.42(17) . . . . ?
C1 B3 B4 B9 96.72(16) . . . . ?
C1 B3 B7 C2 -58.70(19) . . . . ?
C1 B3 B7 B2 39.34(15) . . . . ?
C1 B3 B7 B6 2.3(2) . . . . ?
C1 B3 B7 B8 -98.52(17) . . . . ?
C1 B3 B8 C2 59.34(19) . . . . ?
C1 B3 B8 B4 -39.13(14) . . . . ?
C1 B3 B8 B7 98.90(17) . . . . ?
C1 B3 B8 B9 -1.8(2) . . . . ?
C1 B4 B5 B1 33.49(15) . . . . ?
C1 B4 B5 B9 134.77(17) . . . . ?
C1 B4 B5 B10 96.99(18) . . . . ?
C1 B4 B8 C2 -59.2(2) . . . . ?
C1 B4 B8 B3 39.31(15) . . . . ?
C1 B4 B8 B7 1.9(2) . . . . ?
C1 B4 B8 B9 -98.82(17) . . . . ?
C1 B4 B9 C2 59.49(19) . . . . ?
C1 B4 B9 B5 -39.04(15) . . . . ?
C1 B4 B9 B8 99.19(17) . . . . ?
C1 B4 B9 B10 -1.7(2) . . . . ?
C1 B5 B9 C2 -59.7(2) . . . . ?
C1 B5 B9 B4 38.93(15) . . . . ?
C1 B5 B9 B8 1.5(2) . . . . ?
C1 B5 B9 B10 -99.29(18) . . . . ?
C1 B5 B10 C2 59.46(19) . . . . ?
C1 B5 B10 B1 -38.96(15) . . . . ?
C1 B5 B10 B6 -1.2(2) . . . . ?
C1 B5 B10 B9 98.92(17) . . . . ?
C2 B6 B7 B2 -133.78(17) . . . . ?
C2 B6 B7 B3 -96.41(18) . . . . ?
C2 B6 B7 B8 -32.51(16) . . . . ?
C2 B6 B10 B1 133.68(18) . . . . ?
C2 B6 B10 B5 95.52(18) . . . . ?
C2 B6 B10 B9 32.66(15) . . . . ?
C2 B7 B8 B3 -133.66(17) . . . . ?
C2 B7 B8 B4 -95.93(19) . . . . ?
C2 B7 B8 B9 -32.74(15) . . . . ?
C2 B8 B9 B4 -133.57(16) . . . . ?
C2 B8 B9 B5 -95.75(18) . . . . ?
C2 B8 B9 B10 -32.42(15) . . . . ?
C2 B9 B10 B1 -95.73(19) . . . . ?
C2 B9 B10 B5 -133.67(18) . . . . ?
C2 B9 B10 B6 -32.52(15) . . . . ?
C3 C1 B1 B2 110.54(19) . . . . ?
C3 C1 B1 B5 -108.16(19) . . . . ?
C3 C1 B1 B6 150.15(17) . . . . ?
C3 C1 B1 B10 -147.28(17) . . . . ?
C3 C1 B2 B1 -109.19(19) . . . . ?
C3 C1 B2 B3 108.29(19) . . . . ?
C3 C1 B2 B6 -149.04(17) . . . . ?
C3 C1 B2 B7 148.07(18) . . . . ?
C3 C1 B3 B2 -110.77(18) . . . . ?
C3 C1 B3 B4 107.78(18) . . . . ?
C3 C1 B3 B7 -150.53(17) . . . . ?
C3 C1 B3 B8 147.25(17) . . . . ?
C3 C1 B4 B3 -109.31(19) . . . . ?
C3 C1 B4 B5 108.75(19) . . . . ?
C3 C1 B4 B8 -149.20(18) . . . . ?
C3 C1 B4 B9 148.00(17) . . . . ?
C3 C1 B5 B1 109.96(19) . . . . ?
C3 C1 B5 B4 -107.91(18) . . . . ?
C3 C1 B5 B9 -147.33(17) . . . . ?
C3 C1 B5 B10 149.50(16) . . . . ?
C3 C4 C5 N1 0.1(3) . . . . ?
C4 C3 C7 C6 0.3(3) . . . . ?
C5 N1 C6 C7 -0.7(3) . . . . ?
C6 N1 C5 C4 0.5(3) . . . . ?
C7 C3 C4 C5 -0.5(3) . . . . ?
B1 C1 C3 C4 -80.6(3) . . . . ?
B1 C1 C3 C7 99.9(2) . . . . ?
B1 C1 B2 B3 -142.53(16) . . . . ?
B1 C1 B2 B6 -39.85(15) . . . . ?
B1 C1 B2 B7 -102.74(18) . . . . ?
B1 C1 B3 B2 36.04(16) . . . . ?
B1 C1 B3 B4 -105.41(18) . . . . ?
B1 C1 B3 B7 -3.7(2) . . . . ?
B1 C1 B3 B8 -65.9(2) . . . . ?
B1 C1 B4 B3 105.50(19) . . . . ?
B1 C1 B4 B5 -36.44(16) . . . . ?
B1 C1 B4 B8 65.6(2) . . . . ?
B1 C1 B4 B9 2.8(2) . . . . ?
B1 C1 B5 B4 142.13(16) . . . . ?
B1 C1 B5 B9 102.71(18) . . . . ?
B1 C1 B5 B10 39.54(15) . . . . ?
B1 B2 B3 C1 -33.33(15) . . . . ?
B1 B2 B3 B4 0.7(2) . . . . ?
B1 B2 B3 B7 100.96(18) . . . . ?
B1 B2 B3 B8 63.4(2) . . . . ?
B1 B2 B6 C2 -98.71(18) . . . . ?
B1 B2 B6 B7 -138.16(18) . . . . ?
B1 B2 B6 B10 -37.47(16) . . . . ?
B1 B2 B7 C2 -1.8(2) . . . . ?
B1 B2 B7 B3 -101.10(18) . . . . ?
B1 B2 B7 B6 37.49(17) . . . . ?
B1 B2 B7 B8 -63.2(2) . . . . ?
B1 B5 B9 C2 1.8(2) . . . . ?
B1 B5 B9 B4 100.48(18) . . . . ?
B1 B5 B9 B8 63.1(2) . . . . ?
B1 B5 B9 B10 -37.74(17) . . . . ?
B1 B5 B10 C2 98.42(18) . . . . ?
B1 B5 B10 B6 37.79(16) . . . . ?
B1 B5 B10 B9 137.88(18) . . . . ?
B1 B6 B7 C2 96.20(18) . . . . ?
B1 B6 B7 B2 -37.58(17) . . . . ?
B1 B6 B7 B3 -0.2(2) . . . . ?
B1 B6 B7 B8 63.7(2) . . . . ?
B1 B6 B10 C2 -133.68(18) . . . . ?
B1 B6 B10 B5 -38.15(16) . . . . ?
B1 B6 B10 B9 -101.02(19) . . . . ?
B2 C1 C3 C4 -7.9(3) . . . . ?
B2 C1 C3 C7 172.69(18) . . . . ?
B2 C1 B1 B5 141.30(16) . . . . ?
B2 C1 B1 B6 39.60(15) . . . . ?
B2 C1 B1 B10 102.17(18) . . . . ?
B2 C1 B3 B4 -141.45(16) . . . . ?
B2 C1 B3 B7 -39.76(15) . . . . ?
B2 C1 B3 B8 -101.99(17) . . . . ?
B2 C1 B4 B3 36.88(16) . . . . ?
B2 C1 B4 B5 -105.06(17) . . . . ?
B2 C1 B4 B8 -3.0(2) . . . . ?
B2 C1 B4 B9 -65.8(2) . . . . ?
B2 C1 B5 B1 -37.05(16) . . . . ?
B2 C1 B5 B4 105.09(17) . . . . ?
B2 C1 B5 B9 65.7(2) . . . . ?
B2 C1 B5 B10 2.5(2) . . . . ?
B2 B1 B5 C1 34.15(14) . . . . ?
B2 B1 B5 B4 0.7(2) . . . . ?
B2 B1 B5 B9 -62.6(2) . . . . ?
B2 B1 B5 B10 -100.66(18) . . . . ?
B2 B1 B6 C2 98.39(18) . . . . ?
B2 B1 B6 B7 37.26(16) . . . . ?
B2 B1 B6 B10 138.03(18) . . . . ?
B2 B1 B10 C2 2.0(2) . . . . ?
B2 B1 B10 B5 100.38(19) . . . . ?
B2 B1 B10 B6 -37.32(17) . . . . ?
B2 B1 B10 B9 62.9(2) . . . . ?
B2 B3 B4 C1 -34.06(14) . . . . ?
B2 B3 B4 B5 -0.3(2) . . . . ?
B2 B3 B4 B8 100.36(17) . . . . ?
B2 B3 B4 B9 62.66(19) . . . . ?
B2 B3 B7 C2 -98.04(18) . . . . ?
B2 B3 B7 B6 -37.08(16) . . . . ?
B2 B3 B7 B8 -137.86(18) . . . . ?
B2 B3 B8 C2 -2.1(2) . . . . ?
B2 B3 B8 B4 -100.59(17) . . . . ?
B2 B3 B8 B7 37.44(16) . . . . ?
B2 B3 B8 B9 -63.2(2) . . . . ?
B2 B6 B7 C2 133.78(17) . . . . ?
B2 B6 B7 B3 37.38(16) . . . . ?
B2 B6 B7 B8 101.28(18) . . . . ?
B2 B6 B10 C2 -95.97(18) . . . . ?
B2 B6 B10 B1 37.71(16) . . . . ?
B2 B6 B10 B5 -0.4(2) . . . . ?
B2 B6 B10 B9 -63.3(2) . . . . ?
B2 B7 B8 C2 95.65(19) . . . . ?
B2 B7 B8 B3 -38.01(17) . . . . ?
B2 B7 B8 B4 -0.3(3) . . . . ?
B2 B7 B8 B9 62.9(2) . . . . ?
B3 C1 C3 C4 64.5(2) . . . . ?
B3 C1 C3 C7 -115.0(2) . . . . ?
B3 C1 B1 B2 -36.01(16) . . . . ?
B3 C1 B1 B5 105.29(17) . . . . ?
B3 C1 B1 B6 3.6(2) . . . . ?
B3 C1 B1 B10 66.2(2) . . . . ?
B3 C1 B2 B1 142.53(16) . . . . ?
B3 C1 B2 B6 102.68(17) . . . . ?
B3 C1 B2 B7 39.78(16) . . . . ?
B3 C1 B4 B5 -141.94(17) . . . . ?
B3 C1 B4 B8 -39.89(15) . . . . ?
B3 C1 B4 B9 -102.69(17) . . . . ?
B3 C1 B5 B1 -105.55(18) . . . . ?
B3 C1 B5 B4 36.59(16) . . . . ?
B3 C1 B5 B9 -2.8(2) . . . . ?
B3 C1 B5 B10 -66.0(2) . . . . ?
B3 B2 B6 C2 2.4(2) . . . . ?
B3 B2 B6 B1 101.12(18) . . . . ?
B3 B2 B6 B7 -37.03(16) . . . . ?
B3 B2 B6 B10 63.7(2) . . . . ?
B3 B2 B7 C2 99.31(17) . . . . ?
B3 B2 B7 B6 138.59(17) . . . . ?
B3 B2 B7 B8 37.93(17) . . . . ?
B3 B4 B5 C1 -33.74(15) . . . . ?
B3 B4 B5 B1 -0.2(2) . . . . ?
B3 B4 B5 B9 101.03(17) . . . . ?
B3 B4 B5 B10 63.3(2) . . . . ?
B3 B4 B8 C2 -98.51(18) . . . . ?
B3 B4 B8 B7 -37.39(17) . . . . ?
B3 B4 B8 B9 -138.13(17) . . . . ?
B3 B4 B9 C2 -2.1(2) . . . . ?
B3 B4 B9 B5 -100.68(16) . . . . ?
B3 B4 B9 B8 37.55(16) . . . . ?
B3 B4 B9 B10 -63.3(2) . . . . ?
B3 B7 B8 C2 133.66(17) . . . . ?
B3 B7 B8 B4 37.73(17) . . . . ?
B3 B7 B8 B9 100.92(18) . . . . ?
B3 B8 B9 C2 95.90(18) . . . . ?
B3 B8 B9 B4 -37.67(15) . . . . ?
B3 B8 B9 B5 0.2(2) . . . . ?
B3 B8 B9 B10 63.5(2) . . . . ?
B4 C1 C3 C4 136.02(19) . . . . ?
B4 C1 C3 C7 -43.4(3) . . . . ?
B4 C1 B1 B2 -104.90(18) . . . . ?
B4 C1 B1 B5 36.40(16) . . . . ?
B4 C1 B1 B6 -65.3(2) . . . . ?
B4 C1 B1 B10 -2.7(2) . . . . ?
B4 C1 B2 B1 105.58(18) . . . . ?
B4 C1 B2 B3 -36.95(16) . . . . ?
B4 C1 B2 B6 65.7(2) . . . . ?
B4 C1 B2 B7 2.8(2) . . . . ?
B4 C1 B3 B2 141.45(16) . . . . ?
B4 C1 B3 B7 101.69(17) . . . . ?
B4 C1 B3 B8 39.46(15) . . . . ?
B4 C1 B5 B1 -142.13(16) . . . . ?
B4 C1 B5 B9 -39.42(15) . . . . ?
B4 C1 B5 B10 -102.59(16) . . . . ?
B4 B3 B7 C2 2.7(2) . . . . ?
B4 B3 B7 B2 100.73(17) . . . . ?
B4 B3 B7 B6 63.6(2) . . . . ?
B4 B3 B7 B8 -37.13(16) . . . . ?
B4 B3 B8 C2 98.47(18) . . . . ?
B4 B3 B8 B7 138.04(18) . . . . ?
B4 B3 B8 B9 37.36(16) . . . . ?
B4 B5 B9 C2 -98.67(18) . . . . ?
B4 B5 B9 B8 -37.40(16) . . . . ?
B4 B5 B9 B10 -138.23(18) . . . . ?
B4 B5 B10 C2 -2.1(2) . . . . ?
B4 B5 B10 B1 -100.54(18) . . . . ?
B4 B5 B10 B6 -62.7(2) . . . . ?
B4 B5 B10 B9 37.35(16) . . . . ?
B4 B8 B9 C2 133.57(16) . . . . ?
B4 B8 B9 B5 37.83(16) . . . . ?
B4 B8 B9 B10 101.15(17) . . . . ?
B4 B9 B10 C2 95.86(18) . . . . ?
B4 B9 B10 B1 0.1(2) . . . . ?
B4 B9 B10 B5 -37.81(16) . . . . ?
B4 B9 B10 B6 63.3(2) . . . . ?
B5 C1 C3 C4 -152.69(19) . . . . ?
B5 C1 C3 C7 27.9(3) . . . . ?
B5 C1 B1 B2 -141.30(16) . . . . ?
B5 C1 B1 B6 -101.70(17) . . . . ?
B5 C1 B1 B10 -39.13(16) . . . . ?
B5 C1 B2 B1 37.08(16) . . . . ?
B5 C1 B2 B3 -105.44(17) . . . . ?
B5 C1 B2 B6 -2.8(2) . . . . ?
B5 C1 B2 B7 -65.7(2) . . . . ?
B5 C1 B3 B2 104.90(18) . . . . ?
B5 C1 B3 B4 -36.55(16) . . . . ?
B5 C1 B3 B7 65.1(2) . . . . ?
B5 C1 B3 B8 2.9(2) . . . . ?
B5 C1 B4 B3 141.94(17) . . . . ?
B5 C1 B4 B8 102.05(19) . . . . ?
B5 C1 B4 B9 39.25(15) . . . . ?
B5 B1 B2 C1 -34.18(14) . . . . ?
B5 B1 B2 B3 -0.8(2) . . . . ?
B5 B1 B2 B6 100.22(17) . . . . ?
B5 B1 B2 B7 62.5(2) . . . . ?
B5 B1 B6 C2 -2.3(2) . . . . ?
B5 B1 B6 B2 -100.68(18) . . . . ?
B5 B1 B6 B7 -63.4(2) . . . . ?
B5 B1 B6 B10 37.36(17) . . . . ?
B5 B1 B10 C2 -98.40(18) . . . . ?
B5 B1 B10 B6 -137.69(19) . . . . ?
B5 B1 B10 B9 -37.43(16) . . . . ?
B5 B4 B8 C2 2.6(2) . . . . ?
B5 B4 B8 B3 101.07(17) . . . . ?
B5 B4 B8 B7 63.7(2) . . . . ?
B5 B4 B8 B9 -37.06(16) . . . . ?
B5 B4 B9 C2 98.54(17) . . . . ?
B5 B4 B9 B8 138.23(17) . . . . ?
B5 B4 B9 B10 37.34(16) . . . . ?
B5 B9 B10 C2 133.67(18) . . . . ?
B5 B9 B10 B1 37.95(16) . . . . ?
B5 B9 B10 B6 101.15(18) . . . . ?
B6 C2 B7 B2 40.06(16) . . . . ?
B6 C2 B7 B3 102.77(17) . . . . ?
B6 C2 B7 B8 143.34(17) . . . . ?
B6 C2 B8 B3 4.0(2) . . . . ?
B6 C2 B8 B4 66.6(2) . . . . ?
B6 C2 B8 B7 -36.14(17) . . . . ?
B6 C2 B8 B9 106.79(19) . . . . ?
B6 C2 B9 B4 -66.5(2) . . . . ?
B6 C2 B9 B5 -3.6(2) . . . . ?
B6 C2 B9 B8 -106.81(19) . . . . ?
B6 C2 B9 B10 36.57(18) . . . . ?
B6 C2 B10 B1 -40.15(16) . . . . ?
B6 C2 B10 B5 -102.91(18) . . . . ?
B6 C2 B10 B9 -142.88(18) . . . . ?
B6 B1 B2 C1 -134.40(16) . . . . ?
B6 B1 B2 B3 -101.07(17) . . . . ?
B6 B1 B2 B7 -37.73(17) . . . . ?
B6 B1 B5 C1 97.03(19) . . . . ?
B6 B1 B5 B4 63.5(2) . . . . ?
B6 B1 B5 B9 0.3(2) . . . . ?
B6 B1 B5 B10 -37.79(17) . . . . ?
B6 B1 B10 C2 39.29(16) . . . . ?
B6 B1 B10 B5 137.69(19) . . . . ?
B6 B1 B10 B9 100.26(19) . . . . ?
B6 B2 B3 C1 -96.92(18) . . . . ?
B6 B2 B3 B4 -62.9(2) . . . . ?
B6 B2 B3 B7 37.37(16) . . . . ?
B6 B2 B3 B8 -0.2(2) . . . . ?
B6 B2 B7 C2 -39.27(15) . . . . ?
B6 B2 B7 B3 -138.59(17) . . . . ?
B6 B2 B7 B8 -100.66(19) . . . . ?
B6 B7 B8 C2 32.28(15) . . . . ?
B6 B7 B8 B3 -101.38(18) . . . . ?
B6 B7 B8 B4 -63.6(2) . . . . ?
B6 B7 B8 B9 -0.5(2) . . . . ?
B7 C2 B6 B1 -102.54(19) . . . . ?
B7 C2 B6 B2 -40.00(16) . . . . ?
B7 C2 B6 B10 -142.77(18) . . . . ?
B7 C2 B8 B3 40.12(15) . . . . ?
B7 C2 B8 B4 102.71(18) . . . . ?
B7 C2 B8 B9 142.93(17) . . . . ?
B7 C2 B9 B4 4.2(2) . . . . ?
B7 C2 B9 B5 67.1(2) . . . . ?
B7 C2 B9 B8 -36.12(17) . . . . ?
B7 C2 B9 B10 107.26(19) . . . . ?
B7 C2 B10 B1 -3.4(2) . . . . ?
B7 C2 B10 B5 -66.1(2) . . . . ?
B7 C2 B10 B6 36.76(18) . . . . ?
B7 C2 B10 B9 -106.13(19) . . . . ?
B7 B2 B3 C1 -134.29(17) . . . . ?
B7 B2 B3 B4 -100.26(18) . . . . ?
B7 B2 B3 B8 -37.55(16) . . . . ?
B7 B2 B6 C2 39.45(16) . . . . ?
B7 B2 B6 B1 138.16(18) . . . . ?
B7 B2 B6 B10 100.68(19) . . . . ?
B7 B3 B4 C1 -97.06(17) . . . . ?
B7 B3 B4 B5 -63.3(2) . . . . ?
B7 B3 B4 B8 37.36(16) . . . . ?
B7 B3 B4 B9 -0.3(2) . . . . ?
B7 B3 B8 C2 -39.57(16) . . . . ?
B7 B3 B8 B4 -138.04(18) . . . . ?
B7 B3 B8 B9 -100.68(19) . . . . ?
B7 B6 B10 C2 -32.87(16) . . . . ?
B7 B6 B10 B1 100.80(19) . . . . ?
B7 B6 B10 B5 62.6(2) . . . . ?
B7 B6 B10 B9 -0.2(2) . . . . ?
B7 B8 B9 C2 32.75(15) . . . . ?
B7 B8 B9 B4 -100.82(18) . . . . ?
B7 B8 B9 B5 -63.0(2) . . . . ?
B7 B8 B9 B10 0.3(2) . . . . ?
B8 C2 B6 B1 -66.6(2) . . . . ?
B8 C2 B6 B2 -4.1(2) . . . . ?
B8 C2 B6 B7 35.91(17) . . . . ?
B8 C2 B6 B10 -106.9(2) . . . . ?
B8 C2 B7 B2 -103.29(18) . . . . ?
B8 C2 B7 B3 -40.57(15) . . . . ?
B8 C2 B7 B6 -143.34(17) . . . . ?
B8 C2 B9 B4 40.28(15) . . . . ?
B8 C2 B9 B5 103.24(18) . . . . ?
B8 C2 B9 B10 143.38(17) . . . . ?
B8 C2 B10 B1 66.8(2) . . . . ?
B8 C2 B10 B5 4.1(2) . . . . ?
B8 C2 B10 B6 106.97(19) . . . . ?
B8 C2 B10 B9 -35.91(17) . . . . ?
B8 B3 B4 C1 -134.42(17) . . . . ?
B8 B3 B4 B5 -100.63(18) . . . . ?
B8 B3 B4 B9 -37.70(16) . . . . ?
B8 B3 B7 C2 39.82(15) . . . . ?
B8 B3 B7 B2 137.86(18) . . . . ?
B8 B3 B7 B6 100.78(18) . . . . ?
B8 B4 B5 C1 -97.27(18) . . . . ?
B8 B4 B5 B1 -63.8(2) . . . . ?
B8 B4 B5 B9 37.50(16) . . . . ?
B8 B4 B5 B10 -0.3(2) . . . . ?
B8 B4 B9 C2 -39.70(14) . . . . ?
B8 B4 B9 B5 -138.23(17) . . . . ?
B8 B4 B9 B10 -100.89(18) . . . . ?
B8 B9 B10 C2 32.46(15) . . . . ?
B8 B9 B10 B1 -63.3(2) . . . . ?
B8 B9 B10 B5 -101.22(19) . . . . ?
B8 B9 B10 B6 -0.1(2) . . . . ?
B9 C2 B6 B1 3.7(2) . . . . ?
B9 C2 B6 B2 66.3(2) . . . . ?
B9 C2 B6 B7 106.29(19) . . . . ?
B9 C2 B6 B10 -36.48(19) . . . . ?
B9 C2 B7 B2 -67.1(2) . . . . ?
B9 C2 B7 B3 -4.4(2) . . . . ?
B9 C2 B7 B6 -107.16(18) . . . . ?
B9 C2 B7 B8 36.18(17) . . . . ?
B9 C2 B8 B3 -102.80(17) . . . . ?
B9 C2 B8 B4 -40.21(15) . . . . ?
B9 C2 B8 B7 -142.93(17) . . . . ?
B9 C2 B10 B1 102.74(19) . . . . ?
B9 C2 B10 B5 39.98(16) . . . . ?
B9 C2 B10 B6 142.88(18) . . . . ?
B9 B4 B5 C1 -134.77(17) . . . . ?
B9 B4 B5 B1 -101.28(18) . . . . ?
B9 B4 B5 B10 -37.78(16) . . . . ?
B9 B4 B8 C2 39.62(15) . . . . ?
B9 B4 B8 B3 138.13(17) . . . . ?
B9 B4 B8 B7 100.7(2) . . . . ?
B9 B5 B10 C2 -39.46(15) . . . . ?
B9 B5 B10 B1 -137.88(18) . . . . ?
B9 B5 B10 B6 -100.09(19) . . . . ?
B10 C2 B6 B1 40.22(17) . . . . ?
B10 C2 B6 B2 102.76(18) . . . . ?
B10 C2 B6 B7 142.77(18) . . . . ?
B10 C2 B7 B2 3.3(2) . . . . ?
B10 C2 B7 B3 66.0(2) . . . . ?
B10 C2 B7 B6 -36.74(18) . . . . ?
B10 C2 B7 B8 106.6(2) . . . . ?
B10 C2 B8 B3 -66.8(2) . . . . ?
B10 C2 B8 B4 -4.2(2) . . . . ?
B10 C2 B8 B7 -106.96(19) . . . . ?
B10 C2 B8 B9 35.97(17) . . . . ?
B10 C2 B9 B4 -103.10(17) . . . . ?
B10 C2 B9 B5 -40.14(16) . . . . ?
B10 C2 B9 B8 -143.38(17) . . . . ?
B10 B1 B2 C1 -96.80(18) . . . . ?
B10 B1 B2 B3 -63.5(2) . . . . ?
B10 B1 B2 B6 37.60(16) . . . . ?
B10 B1 B2 B7 -0.1(2) . . . . ?
B10 B1 B5 C1 134.81(17) . . . . ?
B10 B1 B5 B4 101.33(18) . . . . ?
B10 B1 B5 B9 38.08(17) . . . . ?
B10 B1 B6 C2 -39.64(16) . . . . ?
B10 B1 B6 B2 -138.03(18) . . . . ?
B10 B1 B6 B7 -100.77(18) . . . . ?
B10 B5 B9 C2 39.56(16) . . . . ?
B10 B5 B9 B4 138.23(18) . . . . ?
B10 B5 B9 B8 100.83(19) . . . . ?
B10 B6 B7 C2 32.92(15) . . . . ?
B10 B6 B7 B2 -100.86(18) . . . . ?
B10 B6 B7 B3 -63.5(2) . . . . ?
B10 B6 B7 B8 0.4(2) . . . . ?

loop_
_twin_individual_id
_twin_individual_mass_fraction_refined
1 0.9(5)
2 0.1(5)

loop_
_exptl_oxdiff_crystal_face_indexfrac_h
_exptl_oxdiff_crystal_face_indexfrac_k
_exptl_oxdiff_crystal_face_indexfrac_l
_exptl_oxdiff_crystal_face_x
_exptl_oxdiff_crystal_face_y
_exptl_oxdiff_crystal_face_z
-0.0000 8.0000 -0.0000 0.7634 0.6939 -0.0640
-7.0000 1.0000 3.0000 0.4936 -0.2750 0.8093
4.0000 -0.0000 -4.0000 -0.5559 0.5617 -0.5321
-9.0000 -1.0000 -0.0000 -0.1377 0.0471 0.9490
-5.0000 -1.0000 -4.0000 -0.6936 0.6088 0.4169
0.0000 -8.0000 0.0000 -0.7634 -0.6939 0.0640
9.0000 0.0000 -1.0000 -0.1014 0.0214 -0.9695
9.0000 0.0000 0.0000 0.0423 -0.1338 -0.9410
2.2253 1.4373 4.4686 0.7896 -0.6024 -0.1170
